data_7243903
loop_
_publ_author_name
'Li, Bei'
'Lei, Qingjuan'
'Qin, Tong'
'Zhang, Xiaoxian'
'Zhao, Dongsheng'
'Wang, Feng'
'Li, Wenqian'
'Zhang, Zhengguo'
'Fan, Liming'

_publ_section_title
;
 Anion exchange strategy to improve electrocatalytic hydrogen evolution
 performances in cationic metal--organic frameworks
;
_journal_issue 47
_journal_name_full CrystEngComm
_journal_page_first 8260
_journal_page_last 8264
_journal_paper_doi 10.1039/D1CE01210J
_journal_volume 23
_journal_year 2021
_chemical_formula_moiety 'C54 H42 N14 Ni1'
_chemical_formula_sum 'C54 H42 N14 Ni'
_chemical_formula_weight 945.72
_space_group_crystal_system trigonal
_space_group_IT_number 148
_space_group_name_Hall '-R 3'
_space_group_name_H-M_alt 'R -3 :H'
_atom_sites_solution_hydrogens geom
_atom_sites_solution_primary dual
_audit_creation_date 2021-07-18
_audit_creation_method
;
Olex2 1.3
(compiled 2020.11.12 svn.r5f609507 for OlexSys, GUI svn.r6226)
;
_audit_update_record
;
2021-07-18 deposited with the CCDC.	2021-11-11 downloaded from the CCDC.
;
_cell_angle_alpha 90
_cell_angle_beta 90
_cell_angle_gamma 120
_cell_formula_units_Z 3
_cell_length_a 16.0135(6)
_cell_length_b 16.0135(6)
_cell_length_c 26.0061(14)
_cell_measurement_reflns_used 2626
_cell_measurement_temperature 297
_cell_measurement_theta_max 61.1700
_cell_measurement_theta_min 4.6440
_cell_volume 5775.4(4)
_computing_cell_refinement
;
CrysAlisPro, Agilent Technologies,
Version 1.171.37.35 (release 13-08-2014 CrysAlis171 .NET)
(compiled Aug 13 2014,18:06:01)
;
_computing_data_collection
;
CrysAlisPro, Agilent Technologies,
Version 1.171.37.35 (release 13-08-2014 CrysAlis171 .NET)
(compiled Aug 13 2014,18:06:01)
;
_computing_data_reduction
;
CrysAlisPro, Agilent Technologies,
Version 1.171.37.35 (release 13-08-2014 CrysAlis171 .NET)
(compiled Aug 13 2014,18:06:01)
;
_computing_molecular_graphics 'Olex2 1.3 (Dolomanov et al., 2009)'
_computing_publication_material 'Olex2 1.3 (Dolomanov et al., 2009)'
_computing_structure_refinement 'SHELXL 2018/3 (Sheldrick, 2015)'
_computing_structure_solution 'SHELXT  (Sheldrick, 2015)'
_diffrn_ambient_temperature 297
_diffrn_detector 'CCD plate'
_diffrn_detector_area_resol_mean 16.0395
_diffrn_detector_type Eos
_diffrn_measured_fraction_theta_full 0.989
_diffrn_measured_fraction_theta_max 0.988
_diffrn_measurement_details
;
#__ type_ start__ end____ width___ exp.time_
  1 omega   17.00   93.00   1.0000    1.0000
omega____ theta____ kappa____ phi______ frames
    -       35.4635   57.0000  -30.0000 76

#__ type_ start__ end____ width___ exp.time_
  2 omega   58.00   84.00   1.0000    2.2000
omega____ theta____ kappa____ phi______ frames
    -       86.5000    0.0000  -60.0000 26

#__ type_ start__ end____ width___ exp.time_
  3 omega  115.00  157.00   1.0000    2.2000
omega____ theta____ kappa____ phi______ frames
    -       86.5000    0.0000  -60.0000 42

#__ type_ start__ end____ width___ exp.time_
  4 omega   91.00  117.00   1.0000    2.2000
omega____ theta____ kappa____ phi______ frames
    -       86.5000   61.0000  -30.0000 26

#__ type_ start__ end____ width___ exp.time_
  5 omega   81.00  148.00   1.0000    2.2000
omega____ theta____ kappa____ phi______ frames
    -       86.5000  111.0000 -150.0000 67

#__ type_ start__ end____ width___ exp.time_
  6 omega   27.00   53.00   1.0000    2.2000
omega____ theta____ kappa____ phi______ frames
    -       86.5000  -30.0000 -180.0000 26

#__ type_ start__ end____ width___ exp.time_
  7 omega   18.00   46.00   1.0000    2.2000
omega____ theta____ kappa____ phi______ frames
    -       86.5000    0.0000  -60.0000 28

#__ type_ start__ end____ width___ exp.time_
  8 omega   17.00   68.00   1.0000    2.2000
omega____ theta____ kappa____ phi______ frames
    -       86.5000  -30.0000  -60.0000 51

#__ type_ start__ end____ width___ exp.time_
  9 omega   38.00  106.00   1.0000    2.2000
omega____ theta____ kappa____ phi______ frames
    -       86.5000  -77.0000    0.0000 68

#__ type_ start__ end____ width___ exp.time_
 10 omega   43.00   70.00   1.0000    2.2000
omega____ theta____ kappa____ phi______ frames
    -       86.5000  -45.0000  150.0000 27

#__ type_ start__ end____ width___ exp.time_
 11 omega   17.00   51.00   1.0000    2.2000
omega____ theta____ kappa____ phi______ frames
    -       86.5000  -30.0000   60.0000 34

#__ type_ start__ end____ width___ exp.time_
 12 omega   26.00   80.00   1.0000    2.2000
omega____ theta____ kappa____ phi______ frames
    -       86.5000  -94.0000  -30.0000 54

#__ type_ start__ end____ width___ exp.time_
 13 omega  -90.00  -64.00   1.0000    1.0000
omega____ theta____ kappa____ phi______ frames
    -      -35.4635  125.0000 -120.0000 26
;
_diffrn_measurement_device 'four-circle diffractometer'
_diffrn_measurement_device_type 'Xcalibur, Eos, Gemini ultra'
_diffrn_measurement_method '\w scans'
_diffrn_orient_matrix_UB_11 0.0108193000
_diffrn_orient_matrix_UB_12 -0.0792325000
_diffrn_orient_matrix_UB_13 0.0275696000
_diffrn_orient_matrix_UB_21 -0.0514103000
_diffrn_orient_matrix_UB_22 -0.0694041000
_diffrn_orient_matrix_UB_23 -0.0450789000
_diffrn_orient_matrix_UB_31 0.0978993000
_diffrn_orient_matrix_UB_32 0.0353561000
_diffrn_orient_matrix_UB_33 -0.0267294000
_diffrn_radiation_monochromator mirror
_diffrn_radiation_probe x-ray
_diffrn_radiation_type 'Cu K\a'
_diffrn_radiation_wavelength 1.54184
_diffrn_reflns_av_R_equivalents 0.0226
_diffrn_reflns_av_unetI/netI 0.0209
_diffrn_reflns_Laue_measured_fraction_full 0.989
_diffrn_reflns_Laue_measured_fraction_max 0.988
_diffrn_reflns_limit_h_max 18
_diffrn_reflns_limit_h_min -16
_diffrn_reflns_limit_k_max 17
_diffrn_reflns_limit_k_min -18
_diffrn_reflns_limit_l_max 22
_diffrn_reflns_limit_l_min -29
_diffrn_reflns_number 5532
_diffrn_reflns_point_group_measured_fraction_full 0.989
_diffrn_reflns_point_group_measured_fraction_max 0.988
_diffrn_reflns_theta_full 61.124
_diffrn_reflns_theta_max 61.124
_diffrn_reflns_theta_min 4.662
_diffrn_source 'sealed X-ray tube'
_diffrn_source_type 'Enhance Ultra (Cu) X-ray Source'
_diffrn_standards_number 0
_exptl_absorpt_coefficient_mu 0.627
_exptl_absorpt_correction_T_max 1.00000
_exptl_absorpt_correction_T_min 0.75210
_exptl_absorpt_correction_type multi-scan
_exptl_absorpt_process_details
;
CrysAlisPro, Agilent Technologies,
Version 1.171.37.35 (release 13-08-2014 CrysAlis171 .NET)
(compiled Aug 13 2014,18:06:01)
Empirical absorption correction using spherical harmonics,
 implemented in SCALE3 ABSPACK scaling algorithm.
;
_exptl_crystal_colour green
_exptl_crystal_colour_primary green
_exptl_crystal_density_diffrn 0.816
_exptl_crystal_description block
_exptl_crystal_F_000 1476
_refine_diff_density_max 0.376
_refine_diff_density_min -0.216
_refine_diff_density_rms 0.052
_refine_ls_extinction_method none
_refine_ls_goodness_of_fit_ref 1.144
_refine_ls_hydrogen_treatment constr
_refine_ls_matrix_type full
_refine_ls_number_parameters 105
_refine_ls_number_reflns 1968
_refine_ls_number_restraints 0
_refine_ls_restrained_S_all 1.144
_refine_ls_R_factor_all 0.0624
_refine_ls_R_factor_gt 0.0569
_refine_ls_shift/su_max 0.002
_refine_ls_shift/su_mean 0.000
_refine_ls_structure_factor_coef Fsqd
_refine_ls_weighting_details 'w=1/[\s^2^(Fo^2^)+(0.0934P)^2^+7.8244P] where P=(Fo^2^+2Fc^2^)/3'
_refine_ls_weighting_scheme calc
_refine_ls_wR_factor_gt 0.1700
_refine_ls_wR_factor_ref 0.1760
_reflns_Friedel_coverage 0.000
_reflns_number_gt 1740
_reflns_number_total 1968
_reflns_threshold_expression 'I > 2\s(I)'
_cod_data_source_file d1ce01210j2.cif
_cod_data_source_block 1
_cod_depositor_comments 'Adding full bibliography for 7243903.cif.'
_cod_original_cell_volume 5775.3(5)
_cod_original_sg_symbol_H-M 'R -3'
_cod_database_code 7243903
_shelx_shelxl_version_number 2018/3
_shelx_space_group_comment
;
The symmetry employed for this shelxl refinement is uniquely defined
by the following loop, which should always be used as a source of
symmetry information in preference to the above space-group names.
They are only intended as comments.
;
_reflns_odcompleteness_completeness 86.18
_reflns_odcompleteness_iscentric 1
_reflns_odcompleteness_theta 66.97
_olex2_refinement_description
;
1. Fixed Uiso
 At 1.2 times of:
  All C(H) groups
2.a Aromatic/amide H refined with riding coordinates:
 C1(H1), C2(H2), C3(H3), C5(H5), C7(H7), C8(H8), C9(H9)
;
_smtbx_masks_void_probe_radius 1.2
_smtbx_masks_void_truncation_radius 1.2
_platon_squeeze_void_probe_radius 1.20
_olex2_submission_special_instructions 'No special instructions were received'

loop_
_space_group_symop_operation_xyz
'x, y, z'
'-y, x-y, z'
'-x+y, -x, z'
'x+2/3, y+1/3, z+1/3'
'-y+2/3, x-y+1/3, z+1/3'
'-x+y+2/3, -x+1/3, z+1/3'
'x+1/3, y+2/3, z+2/3'
'-y+1/3, x-y+2/3, z+2/3'
'-x+y+1/3, -x+2/3, z+2/3'
'-x, -y, -z'
'y, -x+y, -z'
'x-y, x, -z'
'-x+2/3, -y+1/3, -z+1/3'
'y+2/3, -x+y+1/3, -z+1/3'
'x-y+2/3, x+1/3, -z+1/3'
'-x+1/3, -y+2/3, -z+2/3'
'y+1/3, -x+y+2/3, -z+2/3'
'x-y+1/3, x+2/3, -z+2/3'

loop_
_atom_site_label
_atom_site_type_symbol
_atom_site_fract_x
_atom_site_fract_y
_atom_site_fract_z
_atom_site_U_iso_or_equiv
_atom_site_adp_type
_atom_site_occupancy
_atom_site_site_symmetry_order
_atom_site_calc_flag
_atom_site_refinement_flags_posn
_atom_site_refinement_flags_adp
_atom_site_refinement_flags_occupancy
_atom_site_disorder_assembly
_atom_site_disorder_group
Ni1 Ni 1.000000 1.000000 0.500000 0.0390(3) Uani 1 6 d S T P . .
N1 N 0.73579(14) 0.90756(15) 0.41895(8) 0.0507(6) Uani 1 1 d . . . . .
N2 N 0.333333 0.666667 0.40127(17) 0.0529(10) Uani 1 3 d S T P . .
N3 N 0.88135(14) 0.97515(14) 0.45268(8) 0.0446(5) Uani 1 1 d . . . . .
C1 C 0.79195(17) 0.90499(18) 0.45619(10) 0.0499(6) Uani 1 1 d . . . . .
H1 H 0.769856 0.858326 0.481865 0.060 Uiso 1 1 calc R U . . .
C2 C 0.5885(2) 0.7559(2) 0.43612(17) 0.0872(12) Uani 1 1 d . . . . .
H2 H 0.624470 0.734334 0.454006 0.105 Uiso 1 1 calc R U . . .
C3 C 0.7951(2) 0.9842(3) 0.38902(16) 0.0986(15) Uani 1 1 d . . . . .
H3 H 0.778204 1.004076 0.359114 0.118 Uiso 1 1 calc R U . . .
C4 C 0.43535(17) 0.72573(17) 0.40496(10) 0.0478(6) Uani 1 1 d . . . . .
C5 C 0.8825(2) 1.0256(3) 0.41095(14) 0.0859(12) Uani 1 1 d . . . . .
H5 H 0.936332 1.081263 0.399050 0.103 Uiso 1 1 calc R U . . .
C6 C 0.63413(17) 0.84442(18) 0.41292(10) 0.0508(7) Uani 1 1 d . . . . .
C7 C 0.4903(2) 0.6986(2) 0.43318(16) 0.0832(11) Uani 1 1 d . . . . .
H7 H 0.460187 0.640198 0.450705 0.100 Uiso 1 1 calc R U . . .
C8 C 0.4830(2) 0.8120(2) 0.37880(13) 0.0637(8) Uani 1 1 d . . . . .
H8 H 0.447987 0.830698 0.357977 0.076 Uiso 1 1 calc R U . . .
C9 C 0.5813(2) 0.8711(2) 0.38282(12) 0.0642(8) Uani 1 1 d . . . . .
H9 H 0.611910 0.929275 0.365047 0.077 Uiso 1 1 calc R U . . .

loop_
_atom_site_aniso_label
_atom_site_aniso_U_11
_atom_site_aniso_U_22
_atom_site_aniso_U_33
_atom_site_aniso_U_23
_atom_site_aniso_U_13
_atom_site_aniso_U_12
Ni1 0.0319(4) 0.0319(4) 0.0532(6) 0.000 0.000 0.01594(19)
N1 0.0344(11) 0.0469(12) 0.0640(13) 0.0038(10) -0.0069(9) 0.0152(9)
N2 0.0346(11) 0.0346(11) 0.089(3) 0.000 0.000 0.0173(6)
N3 0.0378(11) 0.0414(11) 0.0554(12) -0.0013(9) -0.0004(9) 0.0204(9)
C1 0.0382(13) 0.0424(13) 0.0653(16) 0.0060(11) -0.0040(11) 0.0174(11)
C2 0.0525(18) 0.066(2) 0.129(3) 0.032(2) -0.0248(19) 0.0197(16)
C3 0.0512(19) 0.102(3) 0.103(3) 0.052(2) -0.0189(18) 0.0085(18)
C4 0.0364(13) 0.0368(12) 0.0688(16) -0.0014(11) -0.0021(11) 0.0174(10)
C5 0.0429(16) 0.087(2) 0.096(2) 0.041(2) -0.0093(16) 0.0082(16)
C6 0.0370(13) 0.0443(14) 0.0670(16) 0.0009(12) -0.0071(11) 0.0172(11)
C7 0.0509(17) 0.0578(18) 0.122(3) 0.0347(19) -0.0139(18) 0.0130(15)
C8 0.0433(15) 0.0545(16) 0.088(2) 0.0129(14) -0.0141(14) 0.0201(13)
C9 0.0451(15) 0.0520(16) 0.085(2) 0.0192(14) -0.0063(14) 0.0162(13)

loop_
_atom_type_symbol
_atom_type_description
_atom_type_scat_dispersion_real
_atom_type_scat_dispersion_imag
_atom_type_scat_source
C C 0.0181 0.0091 'International Tables Vol C Tables 4.2.6.8 and 6.1.1.4'
H H 0.0000 0.0000 'International Tables Vol C Tables 4.2.6.8 and 6.1.1.4'
N N 0.0311 0.0180 'International Tables Vol C Tables 4.2.6.8 and 6.1.1.4'
Ni Ni -3.0029 0.5091 'International Tables Vol C Tables 4.2.6.8 and 6.1.1.4'

loop_
_geom_angle_atom_site_label_1
_geom_angle_atom_site_label_2
_geom_angle_atom_site_label_3
_geom_angle
_geom_angle_site_symmetry_1
_geom_angle_site_symmetry_3
_geom_angle_publ_flag
N3 Ni1 N3 180.0 . 10_776 ?
N3 Ni1 N3 89.89(8) . 3_675 ?
N3 Ni1 N3 89.89(8) . 2_765 ?
N3 Ni1 N3 90.11(8) 10_776 2_765 ?
N3 Ni1 N3 89.89(8) 10_776 11_566 ?
N3 Ni1 N3 89.89(8) 10_776 12_656 ?
N3 Ni1 N3 89.89(8) 11_566 12_656 ?
N3 Ni1 N3 90.11(8) 2_765 12_656 ?
N3 Ni1 N3 90.11(8) 10_776 3_675 ?
N3 Ni1 N3 180.00(9) 11_566 2_765 ?
N3 Ni1 N3 89.89(8) 2_765 3_675 ?
N3 Ni1 N3 90.11(8) . 12_656 ?
N3 Ni1 N3 90.11(8) 11_566 3_675 ?
N3 Ni1 N3 90.11(8) . 11_566 ?
N3 Ni1 N3 180.0 12_656 3_675 ?
C1 N1 C3 105.4(2) . . ?
C1 N1 C6 127.1(2) . . ?
C3 N1 C6 127.5(2) . . ?
C4 N2 C4 119.55(5) 2_665 . ?
C4 N2 C4 119.55(5) . 3_565 ?
C4 N2 C4 119.55(5) 2_665 3_565 ?
C1 N3 Ni1 127.71(17) . . ?
C1 N3 C5 104.6(2) . . ?
C5 N3 Ni1 127.62(18) . . ?
N1 C1 H1 123.6 . . ?
N3 C1 N1 112.8(2) . . ?
N3 C1 H1 123.6 . . ?
C6 C2 H2 119.8 . . ?
C6 C2 C7 120.5(3) . . ?
C7 C2 H2 119.8 . . ?
N1 C3 H3 126.6 . . ?
C5 C3 N1 106.7(3) . . ?
C5 C3 H3 126.6 . . ?
C7 C4 N2 122.0(2) . . ?
C7 C4 C8 117.4(2) . . ?
C8 C4 N2 120.6(2) . . ?
N3 C5 H5 124.8 . . ?
C3 C5 N3 110.4(3) . . ?
C3 C5 H5 124.8 . . ?
C2 C6 N1 120.8(2) . . ?
C9 C6 N1 120.3(2) . . ?
C9 C6 C2 118.9(3) . . ?
C2 C7 H7 119.3 . . ?
C4 C7 C2 121.4(3) . . ?
C4 C7 H7 119.3 . . ?
C4 C8 H8 119.3 . . ?
C4 C8 C9 121.4(3) . . ?
C9 C8 H8 119.3 . . ?
C6 C9 C8 120.1(3) . . ?
C6 C9 H9 119.9 . . ?
C8 C9 H9 119.9 . . ?

loop_
_geom_bond_atom_site_label_1
_geom_bond_atom_site_label_2
_geom_bond_distance
_geom_bond_site_symmetry_2
_geom_bond_publ_flag
Ni1 N3 2.1276(19) . ?
Ni1 N3 2.1276(19) 2_765 ?
Ni1 N3 2.128(2) 3_675 ?
Ni1 N3 2.1276(19) 11_566 ?
Ni1 N3 2.128(2) 10_776 ?
Ni1 N3 2.128(2) 12_656 ?
N1 C1 1.336(3) . ?
N1 C3 1.360(4) . ?
N1 C6 1.432(3) . ?
N2 C4 1.424(2) . ?
N2 C4 1.424(2) 3_565 ?
N2 C4 1.424(2) 2_665 ?
N3 C1 1.308(3) . ?
N3 C5 1.348(4) . ?
C1 H1 0.9300 . ?
C2 H2 0.9300 . ?
C2 C6 1.368(4) . ?
C2 C7 1.371(4) . ?
C3 H3 0.9300 . ?
C3 C5 1.341(5) . ?
C4 C7 1.372(4) . ?
C4 C8 1.378(4) . ?
C5 H5 0.9300 . ?
C6 C9 1.368(4) . ?
C7 H7 0.9300 . ?
C8 H8 0.9300 . ?
C8 C9 1.377(4) . ?
C9 H9 0.9300 . ?

loop_
_geom_torsion_atom_site_label_1
_geom_torsion_atom_site_label_2
_geom_torsion_atom_site_label_3
_geom_torsion_atom_site_label_4
_geom_torsion
_geom_torsion_site_symmetry_1
_geom_torsion_site_symmetry_2
_geom_torsion_site_symmetry_3
_geom_torsion_site_symmetry_4
_geom_torsion_publ_flag
Ni1 N3 C1 N1 -177.08(16) . . . . ?
Ni1 N3 C5 C3 175.5(3) . . . . ?
N1 C3 C5 N3 2.6(5) . . . . ?
N1 C6 C9 C8 -177.3(3) . . . . ?
N2 C4 C7 C2 179.5(4) . . . . ?
N2 C4 C8 C9 178.5(3) . . . . ?
C1 N1 C3 C5 -2.3(5) . . . . ?
C1 N1 C6 C2 -20.5(5) . . . . ?
C1 N1 C6 C9 160.9(3) . . . . ?
C1 N3 C5 C3 -1.7(5) . . . . ?
C2 C6 C9 C8 4.1(5) . . . . ?
C3 N1 C1 N3 1.4(4) . . . . ?
C3 N1 C6 C2 161.5(4) . . . . ?
C3 N1 C6 C9 -17.1(5) . . . . ?
C4 N2 C4 C7 -29.5(6) 3_565 . . . ?
C4 N2 C4 C7 137.2(3) 2_665 . . . ?
C4 N2 C4 C8 -44.6(6) 2_665 . . . ?
C4 N2 C4 C8 148.7(3) 3_565 . . . ?
C4 C8 C9 C6 0.6(5) . . . . ?
C5 N3 C1 N1 0.2(3) . . . . ?
C6 N1 C1 N3 -177.0(2) . . . . ?
C6 N1 C3 C5 176.0(3) . . . . ?
C6 C2 C7 C4 3.4(7) . . . . ?
C7 C2 C6 N1 175.4(4) . . . . ?
C7 C2 C6 C9 -6.0(6) . . . . ?
C7 C4 C8 C9 -3.2(5) . . . . ?
C8 C4 C7 C2 1.2(6) . . . . ?

loop_
_platon_squeeze_void_nr
_platon_squeeze_void_average_x
_platon_squeeze_void_average_y
_platon_squeeze_void_average_z
_platon_squeeze_void_volume
_platon_squeeze_void_count_electrons
_platon_squeeze_void_content
1 -0.024 -0.017 0.000 2987 668 ' '
